data_4111663
loop_
_publ_author_name
'Evgeny V. Dikarev'
'Haitao Zhang'
'Bo Li'

_publ_section_title
;
 Heterometallic Bismuth-Transition Metal Homoleptic \b-Diketonates
;
_journal_name_full 'Journal of the American Chemical Society'
_journal_page_first 6156
_journal_page_last 6157
_journal_paper_doi 10.1021/ja051265m
_journal_volume 127
_journal_year 2005
_chemical_formula_moiety 'Bi2 Cu (C F3 C O C H C O C F3)8'
_chemical_formula_sum 'C40 H8 Bi2 Cu F48 O16'
_chemical_formula_weight 2137.96
_chemical_name_systematic
; 
 di(bis(1,1,1,5,5,5-hexafluoroacetylacetonato)-(mu2-1,1,1,5,5,5-hexafluoro-
 acetylacetonato)-bismuth(iii))-bis(1,1,1,5,5,5-hexafluoroacetylacetonato)-
 copper(ii) 
;
_space_group_IT_number 2
_symmetry_cell_setting triclinic
_symmetry_space_group_name_Hall '-P 1'
_symmetry_space_group_name_H-M 'P -1'
_atom_sites_solution_hydrogens difmap
_atom_sites_solution_primary direct
_atom_sites_solution_secondary difmap
_audit_creation_method SHELXL-97
_cell_angle_alpha 73.7220(10)
_cell_angle_beta 76.4600(10)
_cell_angle_gamma 69.6340(10)
_cell_formula_units_Z 1
_cell_length_a 8.6959(5)
_cell_length_b 11.2432(6)
_cell_length_c 16.8765(9)
_cell_measurement_reflns_used 5566
_cell_measurement_temperature 90(2)
_cell_measurement_theta_max 28.29
_cell_measurement_theta_min 2.53
_cell_volume 1467.66(14)
_computing_cell_refinement 'SMART, SAINT'
_computing_data_collection SMART
_computing_data_reduction SAINT
_computing_molecular_graphics 'SHELXP-93 (Sheldrick, 1993)'
_computing_publication_material 'SHELXCIF-93 (Sheldrick, 1993)'
_computing_structure_refinement 'SHELXL-97 (Sheldrick, 1997)'
_computing_structure_solution 'SHELXS-97 (Sheldrick, 1990)'
_diffrn_ambient_temperature 90(2)
_diffrn_measured_fraction_theta_full 0.907
_diffrn_measured_fraction_theta_max 0.907
_diffrn_measurement_device_type 'Bruker SMART APEX CCD'
_diffrn_measurement_method '0.3 deg wide \w exposures'
_diffrn_radiation_monochromator graphite
_diffrn_radiation_source 'fine-focus sealed tube'
_diffrn_radiation_type MoK\a
_diffrn_radiation_wavelength 0.71073
_diffrn_reflns_av_R_equivalents 0.0148
_diffrn_reflns_av_sigmaI/netI 0.0253
_diffrn_reflns_limit_h_max 11
_diffrn_reflns_limit_h_min -11
_diffrn_reflns_limit_k_max 14
_diffrn_reflns_limit_k_min -14
_diffrn_reflns_limit_l_max 22
_diffrn_reflns_limit_l_min -22
_diffrn_reflns_number 12928
_diffrn_reflns_theta_full 28.29
_diffrn_reflns_theta_max 28.29
_diffrn_reflns_theta_min 1.98
_diffrn_standards_decay_% 0
_diffrn_standards_interval_count na
_diffrn_standards_interval_time na
_diffrn_standards_number 'none (area detector data)'
_exptl_absorpt_coefficient_mu 6.557
_exptl_absorpt_correction_T_max 0.8276
_exptl_absorpt_correction_T_min 0.4201
_exptl_absorpt_correction_type 'multi-scan (SADABS)'
_exptl_crystal_colour 'light green'
_exptl_crystal_density_diffrn 2.419
_exptl_crystal_density_method none
_exptl_crystal_description needle
_exptl_crystal_F_000 1003
_exptl_crystal_size_max 0.16
_exptl_crystal_size_mid 0.05
_exptl_crystal_size_min 0.03
_refine_diff_density_max 1.125
_refine_diff_density_min -0.807
_refine_diff_density_rms 0.105
_refine_ls_extinction_coef na
_refine_ls_extinction_method none
_refine_ls_goodness_of_fit_ref 1.054
_refine_ls_hydrogen_treatment mixed
_refine_ls_matrix_type full
_refine_ls_number_parameters 505
_refine_ls_number_reflns 6615
_refine_ls_number_restraints 18
_refine_ls_restrained_S_all 1.063
_refine_ls_R_factor_all 0.0221
_refine_ls_R_factor_gt 0.0210
_refine_ls_shift/su_max 0.002
_refine_ls_shift/su_mean 0.000
_refine_ls_structure_factor_coef Fsqd
_refine_ls_weighting_details 'calc w=1/[\s^2^(Fo^2^)+(0.0260P)^2^+1.9012P] where P=(Fo^2^+2Fc^2^)/3'
_refine_ls_weighting_scheme calc
_refine_ls_wR_factor_gt 0.0511
_refine_ls_wR_factor_ref 0.0516
_reflns_number_gt 6337
_reflns_number_total 6615
_reflns_threshold_expression >2sigma(I)
_cod_data_source_file ja051265msi20050226_020651.cif
_cod_data_source_block Bi2Cu(hfac)8_(5)
_cod_database_code 4111663

loop_
_symmetry_equiv_pos_as_xyz
'x, y, z'
'-x, -y, -z'

loop_
_atom_site_label
_atom_site_type_symbol
_atom_site_fract_x
_atom_site_fract_y
_atom_site_fract_z
_atom_site_U_iso_or_equiv
_atom_site_adp_type
_atom_site_occupancy
_atom_site_symmetry_multiplicity
_atom_site_calc_flag
_atom_site_refinement_flags
_atom_site_disorder_assembly
_atom_site_disorder_group
Bi1 Bi 0.796334(12) 0.917290(9) 0.715910(6) 0.01266(4) Uani 1 1 d . . .
Cu1 Cu 1.0000 1.0000 0.5000 0.01333(10) Uani 1 2 d S . .
O1 O 1.0075(3) 0.71170(19) 0.70767(13) 0.0173(4) Uani 1 1 d . A .
O2 O 0.6862(3) 0.75720(19) 0.80011(13) 0.0174(4) Uani 1 1 d . A .
O3 O 1.0701(2) 0.9436(2) 0.64953(13) 0.0156(4) Uani 1 1 d . . .
O4 O 0.9121(2) 0.8721(2) 0.82562(13) 0.0164(4) Uani 1 1 d . . .
O5 O 0.8190(3) 1.12096(19) 0.72313(13) 0.0169(4) Uani 1 1 d . . .
O6 O 0.5625(3) 1.0080(2) 0.80175(13) 0.0183(4) Uani 1 1 d . . .
O7 O 0.7979(2) 1.10870(19) 0.55105(13) 0.0155(4) Uani 1 1 d . . .
O8 O 0.9010(2) 0.86117(19) 0.54456(13) 0.0159(4) Uani 1 1 d . . .
C2 C 1.0323(4) 0.6080(3) 0.7630(2) 0.0210(6) Uani 1 1 d . . .
C3 C 0.9203(4) 0.5693(3) 0.8305(2) 0.0223(6) Uani 1 1 d . A .
C4 C 0.7541(4) 0.6462(3) 0.84093(19) 0.0203(6) Uani 1 1 d . . .
C5 C 0.6297(4) 0.5932(3) 0.9100(2) 0.0228(6) Uani 1 1 d . A .
C6 C 1.3393(4) 0.9562(4) 0.6308(2) 0.0274(7) Uani 1 1 d . . .
C7 C 1.1853(4) 0.9278(3) 0.6882(2) 0.0191(6) Uani 1 1 d . . .
C8 C 1.1885(4) 0.8894(3) 0.7751(2) 0.0215(6) Uani 1 1 d . . .
C9 C 1.0580(4) 0.8649(3) 0.83428(19) 0.0179(6) Uani 1 1 d . . .
C10 C 1.0762(4) 0.8244(3) 0.9269(2) 0.0236(6) Uani 1 1 d . . .
C11 C 0.8385(4) 1.2842(3) 0.7797(2) 0.0222(6) Uani 1 1 d . . .
C12 C 0.7546(4) 1.1841(3) 0.77966(19) 0.0174(6) Uani 1 1 d . . .
C13 C 0.6172(4) 1.1766(3) 0.83972(19) 0.0202(6) Uani 1 1 d . . .
H13 H 0.5824 1.2304 0.8791 0.024 Uiso 1 1 calc R . .
C14 C 0.5290(4) 1.0927(3) 0.84406(18) 0.0167(6) Uani 1 1 d . . .
C15 C 0.3663(4) 1.0994(3) 0.9054(2) 0.0214(6) Uani 1 1 d . . .
C16 C 0.5927(4) 1.2978(3) 0.58479(19) 0.0181(6) Uani 1 1 d . . .
C17 C 0.7685(4) 1.2290(3) 0.54569(18) 0.0157(5) Uani 1 1 d . . .
C18 C 0.9706(4) 0.7464(3) 0.53445(18) 0.0164(6) Uani 1 1 d . . .
C19 C 1.1281(4) 0.6949(3) 0.4932(2) 0.0190(6) Uani 1 1 d . . .
C20 C 0.8601(4) 0.6562(3) 0.5697(2) 0.0204(6) Uani 1 1 d . . .
C1 C 1.2097(4) 0.5150(3) 0.7498(2) 0.0265(7) Uani 1 1 d D A 1
F1 F 1.3219(6) 0.5763(5) 0.7405(5) 0.0185(11) Uiso 0.40 1 d PD A 1
F2 F 1.2315(6) 0.4707(6) 0.6783(4) 0.0177(10) Uiso 0.40 1 d PD A 1
F3 F 1.2400(7) 0.4101(5) 0.8117(4) 0.0252(11) Uiso 0.40 1 d PD A 1
F1X F 1.3219(10) 0.5777(8) 0.7112(6) 0.037(2) Uiso 0.30 1 d PD A 2
F2X F 1.2262(11) 0.4297(9) 0.7118(7) 0.047(2) Uiso 0.30 1 d PD A 2
F3X F 1.2624(12) 0.4501(10) 0.8271(5) 0.051(2) Uiso 0.30 1 d PD A 2
F1Y F 1.3128(12) 0.5483(11) 0.7746(7) 0.057(3) Uiso 0.30 1 d PD A 3
F2Y F 1.2545(11) 0.5099(9) 0.6679(5) 0.041(2) Uiso 0.30 1 d PD A 3
F3Y F 1.2166(10) 0.3912(7) 0.7853(6) 0.0367(18) Uiso 0.30 1 d PD A 3
F4 F 0.6961(3) 0.4718(2) 0.94921(16) 0.0457(6) Uani 1 1 d . . .
F5 F 0.5037(3) 0.5934(2) 0.87750(14) 0.0360(5) Uani 1 1 d . . .
F6 F 0.5669(3) 0.6665(2) 0.96596(13) 0.0335(5) Uani 1 1 d . . .
F7 F 1.3895(3) 0.8916(4) 0.57143(18) 0.0786(12) Uani 1 1 d . . .
F8 F 1.3023(3) 1.0814(3) 0.5945(2) 0.0742(11) Uani 1 1 d . . .
F9 F 1.4669(2) 0.9278(2) 0.67041(12) 0.0294(4) Uani 1 1 d . . .
F10 F 1.0453(3) 0.7123(2) 0.96115(14) 0.0409(6) Uani 1 1 d . . .
F11 F 0.9688(3) 0.9128(2) 0.96647(13) 0.0352(5) Uani 1 1 d . . .
F12 F 1.2273(2) 0.8121(2) 0.93921(13) 0.0341(5) Uani 1 1 d . . .
F13 F 0.9708(3) 1.2812(2) 0.72192(16) 0.0463(6) Uani 1 1 d . . .
F14 F 0.7342(3) 1.40439(19) 0.76569(16) 0.0385(5) Uani 1 1 d . . .
F15 F 0.8860(3) 1.2625(2) 0.85316(14) 0.0351(5) Uani 1 1 d . . .
F16 F 0.3262(3) 1.1908(2) 0.94883(13) 0.0322(5) Uani 1 1 d . . .
F17 F 0.3786(2) 0.98575(19) 0.95971(12) 0.0285(4) Uani 1 1 d . . .
F18 F 0.2424(2) 1.1232(2) 0.86393(13) 0.0310(4) Uani 1 1 d . . .
F19 F 0.4988(2) 1.36220(19) 0.52497(13) 0.0283(4) Uani 1 1 d . . .
F20 F 0.5951(2) 1.38400(18) 0.62475(12) 0.0256(4) Uani 1 1 d . . .
F21 F 0.5206(2) 1.21444(17) 0.63857(12) 0.0244(4) Uani 1 1 d . . .
F22 F 0.7914(3) 0.6505(2) 0.50858(14) 0.0345(5) Uani 1 1 d . . .
F23 F 0.9467(3) 0.53550(18) 0.60141(14) 0.0324(5) Uani 1 1 d . . .
F24 F 0.7394(2) 0.6978(2) 0.62918(13) 0.0300(5) Uani 1 1 d . . .
H8 H 1.292(4) 0.879(3) 0.794(2) 0.012(8) Uiso 1 1 d . . .
H3 H 0.949(5) 0.481(4) 0.869(2) 0.024(10) Uiso 1 1 d . . .
H19 H 1.161(5) 0.610(4) 0.493(2) 0.022(9) Uiso 1 1 d . . .

loop_
_atom_site_aniso_label
_atom_site_aniso_U_11
_atom_site_aniso_U_22
_atom_site_aniso_U_33
_atom_site_aniso_U_23
_atom_site_aniso_U_13
_atom_site_aniso_U_12
Bi1 0.01013(6) 0.01390(6) 0.01402(6) -0.00379(4) -0.00075(4) -0.00383(4)
Cu1 0.0143(2) 0.0114(2) 0.0143(2) -0.00434(18) 0.00134(18) -0.00497(17)
O1 0.0164(10) 0.0142(10) 0.0189(10) -0.0033(8) 0.0004(8) -0.0040(8)
O2 0.0163(10) 0.0148(10) 0.0203(10) -0.0028(8) 0.0000(8) -0.0063(8)
O3 0.0120(9) 0.0177(10) 0.0180(10) -0.0048(8) -0.0016(8) -0.0051(8)
O4 0.0131(10) 0.0198(10) 0.0167(10) -0.0049(8) -0.0020(8) -0.0051(8)
O5 0.0177(10) 0.0157(10) 0.0181(10) -0.0068(8) 0.0001(8) -0.0053(8)
O6 0.0153(10) 0.0187(10) 0.0211(11) -0.0072(8) -0.0002(8) -0.0048(8)
O7 0.0147(10) 0.0144(10) 0.0174(10) -0.0052(8) -0.0012(8) -0.0041(8)
O8 0.0171(10) 0.0136(10) 0.0181(10) -0.0057(8) -0.0004(8) -0.0055(8)
C2 0.0184(15) 0.0180(15) 0.0271(16) -0.0086(13) -0.0019(12) -0.0044(12)
C3 0.0231(16) 0.0172(15) 0.0237(16) -0.0040(12) 0.0003(12) -0.0054(12)
C4 0.0237(16) 0.0190(15) 0.0204(15) -0.0044(12) -0.0006(12) -0.0107(12)
C5 0.0242(16) 0.0187(15) 0.0220(16) -0.0031(12) 0.0019(13) -0.0069(12)
C6 0.0192(16) 0.048(2) 0.0182(15) -0.0032(14) -0.0040(12) -0.0163(15)
C7 0.0136(14) 0.0201(14) 0.0244(15) -0.0060(12) -0.0015(11) -0.0062(11)
C8 0.0175(15) 0.0264(16) 0.0209(15) -0.0050(13) -0.0018(12) -0.0079(12)
C9 0.0181(14) 0.0158(14) 0.0190(15) -0.0059(11) -0.0030(11) -0.0022(11)
C10 0.0215(16) 0.0306(17) 0.0185(15) -0.0033(13) -0.0052(12) -0.0080(13)
C11 0.0226(16) 0.0187(15) 0.0273(16) -0.0091(13) -0.0012(13) -0.0071(12)
C12 0.0192(14) 0.0141(13) 0.0191(14) -0.0015(11) -0.0074(11) -0.0042(11)
C13 0.0204(15) 0.0212(15) 0.0185(15) -0.0063(12) -0.0002(12) -0.0059(12)
C14 0.0144(13) 0.0172(14) 0.0153(13) -0.0035(11) -0.0011(11) -0.0016(11)
C15 0.0177(15) 0.0232(16) 0.0207(15) -0.0075(12) 0.0012(12) -0.0036(12)
C16 0.0170(14) 0.0149(14) 0.0206(15) -0.0030(11) -0.0020(11) -0.0040(11)
C17 0.0154(14) 0.0162(13) 0.0156(13) -0.0046(11) -0.0033(11) -0.0035(11)
C18 0.0187(14) 0.0163(14) 0.0167(14) -0.0041(11) -0.0026(11) -0.0078(11)
C19 0.0202(15) 0.0156(14) 0.0227(15) -0.0085(12) 0.0002(12) -0.0060(12)
C20 0.0204(15) 0.0183(14) 0.0250(16) -0.0092(12) 0.0018(12) -0.0090(12)
C1 0.0192(16) 0.0167(15) 0.0370(19) -0.0036(14) -0.0039(14) 0.0008(12)
F4 0.0403(13) 0.0245(11) 0.0466(14) 0.0104(10) 0.0115(11) -0.0044(10)
F5 0.0334(12) 0.0506(14) 0.0346(12) -0.0130(10) 0.0046(9) -0.0290(10)
F6 0.0359(12) 0.0406(12) 0.0269(11) -0.0164(9) 0.0075(9) -0.0162(10)
F7 0.0356(14) 0.186(4) 0.0507(16) -0.079(2) 0.0233(12) -0.0561(19)
F8 0.0382(14) 0.078(2) 0.087(2) 0.0496(18) -0.0242(14) -0.0374(14)
F9 0.0146(9) 0.0519(13) 0.0239(10) -0.0074(9) -0.0028(7) -0.0135(9)
F10 0.0517(14) 0.0420(13) 0.0328(12) 0.0108(10) -0.0182(11) -0.0260(11)
F11 0.0301(11) 0.0533(14) 0.0246(10) -0.0207(10) -0.0003(9) -0.0084(10)
F12 0.0222(10) 0.0567(14) 0.0247(10) -0.0056(10) -0.0075(8) -0.0134(10)
F13 0.0469(14) 0.0523(14) 0.0548(15) -0.0312(12) 0.0239(12) -0.0386(12)
F14 0.0431(13) 0.0174(10) 0.0614(16) -0.0085(10) -0.0224(12) -0.0077(9)
F15 0.0417(12) 0.0396(12) 0.0356(12) -0.0053(10) -0.0177(10) -0.0213(10)
F16 0.0281(11) 0.0346(11) 0.0348(11) -0.0216(9) 0.0118(9) -0.0103(9)
F17 0.0273(10) 0.0309(11) 0.0237(10) -0.0033(8) 0.0051(8) -0.0126(8)
F18 0.0148(9) 0.0437(12) 0.0313(11) -0.0117(9) -0.0021(8) -0.0032(8)
F19 0.0205(9) 0.0283(10) 0.0314(11) -0.0023(8) -0.0105(8) -0.0006(8)
F20 0.0206(9) 0.0242(10) 0.0339(11) -0.0179(8) 0.0025(8) -0.0042(7)
F21 0.0159(9) 0.0196(9) 0.0308(10) -0.0025(8) 0.0040(7) -0.0041(7)
F22 0.0398(12) 0.0415(12) 0.0362(12) -0.0110(10) -0.0072(10) -0.0265(10)
F23 0.0307(11) 0.0164(9) 0.0450(12) 0.0008(8) 0.0020(9) -0.0116(8)
F24 0.0262(10) 0.0297(10) 0.0374(11) -0.0167(9) 0.0144(9) -0.0175(8)

loop_
_atom_type_symbol
_atom_type_description
_atom_type_scat_dispersion_real
_atom_type_scat_dispersion_imag
_atom_type_scat_source
C C 0.0033 0.0016 'International Tables Vol C Tables 4.2.6.8 and 6.1.1.4'
H H 0.0000 0.0000 'International Tables Vol C Tables 4.2.6.8 and 6.1.1.4'
O O 0.0106 0.0060 'International Tables Vol C Tables 4.2.6.8 and 6.1.1.4'
F F 0.0171 0.0103 'International Tables Vol C Tables 4.2.6.8 and 6.1.1.4'
Cu Cu 0.3201 1.2651 'International Tables Vol C Tables 4.2.6.8 and 6.1.1.4'
Bi Bi -4.1077 10.2566 'International Tables Vol C Tables 4.2.6.8 and 6.1.1.4'

loop_
_geom_angle_atom_site_label_1
_geom_angle_atom_site_label_2
_geom_angle_atom_site_label_3
_geom_angle
_geom_angle_site_symmetry_1
_geom_angle_site_symmetry_3
_geom_angle_publ_flag
O4 Bi1 O6 82.89(8) . . y
O4 Bi1 O2 79.56(8) . . y
O6 Bi1 O2 70.35(7) . . y
O4 Bi1 O5 75.39(7) . . y
O6 Bi1 O5 73.89(7) . . y
O2 Bi1 O5 138.32(7) . . y
O4 Bi1 O1 76.58(7) . . y
O6 Bi1 O1 140.65(7) . . y
O2 Bi1 O1 73.12(7) . . y
O5 Bi1 O1 130.40(7) . . y
O4 Bi1 O3 79.89(7) . . y
O6 Bi1 O3 140.82(7) . . y
O2 Bi1 O3 138.79(7) . . y
O5 Bi1 O3 67.82(7) . . y
O1 Bi1 O3 67.56(7) . . y
O7 Cu1 O7 180.00(12) . 2_776 y
O7 Cu1 O8 86.32(8) . . y
O7 Cu1 O8 93.68(8) 2_776 . y
O7 Cu1 O8 93.68(8) . 2_776 y
O7 Cu1 O8 86.32(8) 2_776 2_776 y
O8 Cu1 O8 180.00(13) . 2_776 y
O7 Cu1 O3 81.10(7) . . y
O7 Cu1 O3 98.90(7) 2_776 . y
O8 Cu1 O3 83.30(7) . . y
O8 Cu1 O3 96.70(7) 2_776 . y
C2 O1 Bi1 128.07(19) . . y
C4 O2 Bi1 131.2(2) . . n
C7 O3 Bi1 124.86(19) . . n
C7 O3 Cu1 141.81(19) . . n
Bi1 O3 Cu1 93.33(6) . . n
C9 O4 Bi1 131.97(19) . . n
C12 O5 Bi1 128.88(19) . . n
C14 O6 Bi1 132.86(19) . . n
C17 O7 Cu1 124.17(19) . . n
C18 O8 Cu1 124.20(19) . . n
O1 C2 C3 128.1(3) . . n
O1 C2 C1 113.2(3) . . n
C3 C2 C1 118.6(3) . . n
C2 C3 C4 120.4(3) . . n
C2 C3 H3 122(2) . . n
C4 C3 H3 117(2) . . n
O2 C4 C3 129.1(3) . . n
O2 C4 C5 112.0(3) . . n
C3 C4 C5 119.0(3) . . n
F6 C5 F4 108.5(3) . . n
F6 C5 F5 107.5(3) . . n
F4 C5 F5 106.8(3) . . n
F6 C5 C4 111.0(3) . . n
F4 C5 C4 112.8(3) . . n
F5 C5 C4 110.0(3) . . n
F7 C6 F8 107.2(3) . . n
F7 C6 F9 107.5(3) . . n
F8 C6 F9 107.5(3) . . n
F7 C6 C7 111.3(3) . . n
F8 C6 C7 109.4(3) . . n
F9 C6 C7 113.6(3) . . n
O3 C7 C8 128.6(3) . . n
O3 C7 C6 113.4(3) . . n
C8 C7 C6 118.0(3) . . n
C9 C8 C7 124.6(3) . . n
C9 C8 H8 118(2) . . n
C7 C8 H8 117(2) . . n
O4 C9 C8 130.1(3) . . n
O4 C9 C10 110.2(3) . . n
C8 C9 C10 119.7(3) . . n
F11 C10 F10 108.1(3) . . n
F11 C10 F12 107.7(3) . . n
F10 C10 F12 108.3(3) . . n
F11 C10 C9 109.6(3) . . n
F10 C10 C9 110.3(3) . . n
F12 C10 C9 112.5(3) . . n
F13 C11 F15 107.7(3) . . n
F13 C11 F14 107.6(3) . . n
F15 C11 F14 107.3(3) . . n
F13 C11 C12 112.2(3) . . n
F15 C11 C12 110.9(3) . . n
F14 C11 C12 110.9(3) . . n
O5 C12 C13 128.3(3) . . n
O5 C12 C11 114.9(3) . . n
C13 C12 C11 116.8(3) . . n
C12 C13 C14 121.8(3) . . n
C12 C13 H13 119.1 . . n
C14 C13 H13 119.1 . . n
O6 C14 C13 128.3(3) . . n
O6 C14 C15 112.1(3) . . n
C13 C14 C15 119.6(3) . . n
F16 C15 F18 108.2(3) . . n
F16 C15 F17 107.7(3) . . n
F18 C15 F17 107.7(3) . . n
F16 C15 C14 113.1(3) . . n
F18 C15 C14 109.8(3) . . n
F17 C15 C14 110.1(2) . . n
F21 C16 F19 108.2(2) . . n
F21 C16 F20 108.2(2) . . n
F19 C16 F20 107.6(2) . . n
F21 C16 C17 112.0(2) . . n
F19 C16 C17 109.6(2) . . n
F20 C16 C17 111.1(2) . . n
O7 C17 C19 128.1(3) . 2_776 n
O7 C17 C16 114.7(2) . . n
C19 C17 C16 117.1(3) 2_776 . n
O8 C18 C19 128.2(3) . . n
O8 C18 C20 114.3(3) . . n
C19 C18 C20 117.4(3) . . ?
C17 C19 C18 121.5(3) 2_776 . n
C17 C19 H19 121(2) 2_776 . n
C18 C19 H19 118(2) . . n
F24 C20 F23 107.7(3) . . n
F24 C20 F22 108.2(3) . . n
F23 C20 F22 107.2(2) . . n
F24 C20 C18 112.0(2) . . n
F23 C20 C18 111.9(3) . . n
F22 C20 C18 109.6(3) . . n
F3 C1 F1 108.8(5) . . n
F3 C1 F2 106.5(4) . . n
F1 C1 F2 108.5(5) . . n
F3 C1 C2 113.2(3) . . n
F1 C1 C2 110.8(3) . . n
F2 C1 C2 108.8(3) . . n

loop_
_geom_bond_atom_site_label_1
_geom_bond_atom_site_label_2
_geom_bond_distance
_geom_bond_site_symmetry_2
_geom_bond_publ_flag
Bi1 O4 2.165(2) . y
Bi1 O6 2.298(2) . y
Bi1 O2 2.303(2) . y
Bi1 O5 2.404(2) . y
Bi1 O1 2.417(2) . y
Bi1 O3 2.463(2) . y
Cu1 O7 1.926(2) . y
Cu1 O7 1.926(2) 2_776 y
Cu1 O8 1.928(2) . y
Cu1 O8 1.928(2) 2_776 y
Cu1 O3 2.588(2) . y
O1 C2 1.260(4) . n
O2 C4 1.255(4) . n
O3 C7 1.256(4) . n
O4 C9 1.283(4) . n
O5 C12 1.257(4) . n
O6 C14 1.262(4) . n
O7 C17 1.267(3) . n
O8 C18 1.262(4) . n
C2 C3 1.391(4) . n
C2 C1 1.539(4) . n
C3 C4 1.401(4) . n
C3 H3 1.00(4) . n
C4 C5 1.534(4) . n
C5 F6 1.323(4) . n
C5 F4 1.326(4) . n
C5 F5 1.335(4) . n
C6 F7 1.306(4) . n
C6 F8 1.324(5) . n
C6 F9 1.327(4) . n
C6 C7 1.533(4) . n
C7 C8 1.412(4) . n
C8 C9 1.377(4) . n
C8 H8 0.98(3) . n
C9 C10 1.531(4) . n
C10 F11 1.319(4) . n
C10 F10 1.323(4) . n
C10 F12 1.331(4) . n
C11 F13 1.319(4) . n
C11 F15 1.330(4) . n
C11 F14 1.331(4) . n
C11 C12 1.541(4) . n
C12 C13 1.384(4) . n
C13 C14 1.386(4) . n
C13 H13 0.9500 . n
C14 C15 1.537(4) . n
C15 F16 1.329(4) . n
C15 F18 1.330(4) . n
C15 F17 1.333(4) . n
C16 F21 1.327(3) . n
C16 F19 1.332(4) . n
C16 F20 1.335(3) . n
C16 C17 1.536(4) . n
C17 C19 1.384(4) 2_776 n
C18 C19 1.387(4) . n
C18 C20 1.542(4) . n
C19 C17 1.384(4) 2_776 n
C19 H19 0.89(4) . n
C20 F24 1.325(4) . n
C20 F23 1.328(4) . n
C20 F22 1.333(4) . n
C1 F3 1.332(6) . n
C1 F1 1.337(6) . n
C1 F2 1.380(6) . n
